data_2009772
loop_
_publ_author_name
'Adamson, A.J.'
'Archambeau, Y.'
'Banks, R.E.'
'Beagley, B.'
'Helliwell, M.'
'Pritchard, R.G.'
'Tipping, A.E.'

_publ_section_title
;
 <i>p</i>-Methyl-<i>N</i>-(pentafluorobenzylidene)aniline (1),
 1,2,3,4-tetrafluoro-7-methoxyacridine (2),
 1,2,3,4,7-pentafluoroacridine (3) and
 3-(<i>p</i>-methylanilino)-1,2,4-trifluoro-7-methylacridine (4): four
 molecules representing key stages in the one-pot synthesis of
 1,2,3,4-tetrafluoroacridines by treating pentafluorobenzaldehyde with
 <i>para</i>-substituted anilines
;
_journal_issue 6
_journal_name_full 'Acta Crystallographica Section C'
_journal_page_first 967
_journal_page_last 971
_journal_paper_doi 10.1107/S010827019400003X
_journal_volume 50
_journal_year 1994
_chemical_formula_moiety 'C14 H8 F5 N1'
_chemical_formula_structural 'C14 H8 F5 N1'
_chemical_formula_sum 'C14 H8 F5 N'
_chemical_formula_weight 285.22
_chemical_melting_point 412
_chemical_name_systematic
;
N-(pentafluorobenzylidine)-p-methylaniline
;
_space_group_IT_number 2
_symmetry_cell_setting triclinic
_symmetry_space_group_name_Hall '-P 1'
_symmetry_space_group_name_H-M 'P -1'
_cell_angle_alpha 92.00(3)
_cell_angle_beta 96.90(3)
_cell_angle_gamma 91.76(3)
_cell_formula_units_Z 2.00
_cell_length_a 7.437(3)
_cell_length_b 13.176(4)
_cell_length_c 6.210(2)
_cell_measurement_reflns_used 25
_cell_measurement_temperature 296
_cell_measurement_theta_max 37.10
_cell_measurement_theta_min 23.93
_cell_volume 603.4(4)
_computing_cell_refinement 'MSC/AFC Diffractometer Control'
_computing_data_collection 'MSC/AFC Diffractometer Control'
_computing_data_reduction 'TEXSAN: PROCESS (MSC, 1985)'
_computing_molecular_graphics 'TEXSAN: PLUTO (Motherwell & Clegg, 1978)'
_computing_publication_material 'TEXSAN: FINISH (MSC, 1985)'
_computing_structure_refinement 'TEXSAN: LS (MSC, 1985)'
_computing_structure_solution 'TEXSAN: Mithril (Gilmore, 1984)'
_diffrn_ambient_temperature 296
_diffrn_measurement_device AFC6S
_diffrn_measurement_method '\w/2\q scans'
_diffrn_radiation_monochromator graphite
_diffrn_radiation_source 'X-ray tube'
_diffrn_radiation_type MoK\a
_diffrn_radiation_wavelength 0.71069
_diffrn_reflns_av_R_equivalents 0.034
_diffrn_reflns_limit_h_max 8
_diffrn_reflns_limit_h_min 0
_diffrn_reflns_limit_k_max 15
_diffrn_reflns_limit_k_min -15
_diffrn_reflns_limit_l_max 7
_diffrn_reflns_limit_l_min -7
_diffrn_reflns_number 2308
_diffrn_reflns_theta_max 25.0
_diffrn_reflns_theta_min 2.0
_diffrn_standards_decay_% 0.03
_diffrn_standards_interval_count 150
_diffrn_standards_number 3
_exptl_absorpt_coefficient_mu 0.1401
_exptl_absorpt_correction_T_max 1.00
_exptl_absorpt_correction_T_min 0.88
_exptl_absorpt_correction_type empirical
_exptl_crystal_colour colourless
_exptl_crystal_density_diffrn 1.570
_exptl_crystal_description needle
_exptl_crystal_F_000 288.00
_exptl_crystal_size_max 0.40
_exptl_crystal_size_mid 0.20
_exptl_crystal_size_min 0.10
_refine_diff_density_max -0.21284
_refine_diff_density_min 0.14917
_refine_ls_goodness_of_fit_obs 1.750
_refine_ls_hydrogen_treatment 'refall execept for fixed methyl H'
_refine_ls_matrix_type full
_refine_ls_number_parameters 201
_refine_ls_number_reflns 793
_refine_ls_number_restraints 0
_refine_ls_R_factor_obs 0.0420
_refine_ls_shift/esd_max 0.10
_refine_ls_structure_factor_coef F
_refine_ls_weighting_scheme sigma
_refine_ls_wR_factor_obs 0.0461
_reflns_number_observed 793
_reflns_number_total 2126
_reflns_observed_criterion I>3\s(I)
_cod_data_source_file ha1078.cif
_cod_data_source_block UMIST96
_cod_original_cell_volume 603.4(7)
_cod_original_sg_symbol_H-M 'P -1                   '
_cod_original_formula_sum 'C14 H8 F5 N1'
_cod_database_code 2009772

loop_
_symmetry_equiv_pos_as_xyz
x,y,z
-x,-y,-z

loop_
_atom_site_aniso_label
_atom_site_aniso_U_11
_atom_site_aniso_U_22
_atom_site_aniso_U_33
_atom_site_aniso_U_12
_atom_site_aniso_U_13
_atom_site_aniso_U_23
F10 0.076(3) 0.065(2) 0.049(2) -0.013(2) -0.012(2) -0.004(2)
F11 0.094(3) 0.078(2) 0.056(2) 0.001(2) -0.011(2) 0.023(2)
F12 0.103(3) 0.051(2) 0.097(3) -0.007(2) -0.006(2) 0.016(2)
F13 0.082(3) 0.052(2) 0.073(2) -0.011(2) -0.012(2) -0.009(2)
F14 0.069(2) 0.058(2) 0.047(2) -0.008(2) -0.018(2) 0.003(2)
N7 0.074(4) 0.051(3) 0.051(3) -0.011(3) -0.005(3) 0.001(3)
C1 0.045(4) 0.048(4) 0.051(4) -0.001(3) 0.001(3) -0.002(3)
C2 0.053(4) 0.052(4) 0.042(4) -0.002(3) 0.000(3) 0.000(3)
C3 0.061(4) 0.068(5) 0.035(4) -0.002(3) -0.002(3) 0.010(3)
C4 0.047(4) 0.051(4) 0.053(4) -0.001(3) 0.004(3) 0.013(3)
C5 0.066(5) 0.052(4) 0.052(4) -0.012(3) -0.003(3) -0.006(3)
C6 0.062(4) 0.051(4) 0.052(4) -0.004(3) -0.011(4) 0.008(3)
C8 0.054(4) 0.052(4) 0.036(3) -0.009(3) -0.003(3) 0.001(3)
C9 0.043(4) 0.042(4) 0.047(4) 0.001(3) 0.005(3) 0.006(3)
C10 0.041(4) 0.054(4) 0.048(4) -0.003(3) -0.003(3) -0.004(3)
C11 0.050(4) 0.064(4) 0.047(4) 0.002(3) -0.005(3) 0.014(3)
C12 0.052(4) 0.047(4) 0.063(5) -0.002(3) -0.004(4) 0.005(3)
C13 0.053(4) 0.046(4) 0.054(4) -0.005(3) -0.002(3) -0.010(3)
C14 0.041(4) 0.048(4) 0.040(3) -0.003(3) -0.004(3) 0.001(3)
C15 0.092(5) 0.059(4) 0.082(5) -0.003(4) -0.004(4) 0.020(4)

loop_
_atom_site_label
_atom_site_fract_x
_atom_site_fract_y
_atom_site_fract_z
_atom_site_U_iso_or_equiv
F10 0.6136(4) 0.6027(2) 0.0214(4) 0.0654
F11 0.6590(5) 0.8003(2) -0.0592(5) 0.0773
F12 0.8344(5) 0.9295(2) 0.2493(6) 0.0851
F13 0.9644(4) 0.8603(2) 0.6410(5) 0.0713
F14 0.9229(4) 0.6655(2) 0.7259(4) 0.0603
N7 0.7687(6) 0.4803(3) 0.5915(7) 0.0599
C1 0.7385(7) 0.3744(4) 0.6225(9) 0.0483
C2 0.7954(8) 0.3409(4) 0.8286(9) 0.0494
C3 0.7748(8) 0.2401(5) 0.8742(9) 0.0551
C4 0.6950(7) 0.1705(4) 0.7182(9) 0.0505
C5 0.6371(8) 0.2039(5) 0.5171(10) 0.0580
C6 0.6570(8) 0.3042(4) 0.4644(10) 0.0563
C8 0.7336(7) 0.5175(4) 0.4128(10) 0.0479
C9 0.7659(7) 0.6261(4) 0.3783(9) 0.0437
C10 0.7019(7) 0.6651(4) 0.1797(9) 0.0484
C11 0.7236(8) 0.7662(5) 0.1346(9) 0.0542
C12 0.8120(8) 0.8308(4) 0.2907(9) 0.0549
C13 0.8761(8) 0.7958(4) 0.4891(9) 0.0524
C14 0.8552(7) 0.6957(4) 0.5313(8) 0.0437
C15 0.6717(9) 0.0599(4) 0.7710(10) 0.0785
H2 0.850(6) 0.395(3) 0.947(7) 0.060(10)
H3 0.807(6) 0.223(3) 1.018(7) 0.040(10)
H5 0.591(6) 0.163(3) 0.408(6) 0.030(10)
H6 0.617(7) 0.322(4) 0.320(9) 0.09(2)
H8 0.700(8) 0.479(4) 0.275(9) 0.10(2)
H15A 0.5991 0.0546 0.8862 0.0944
H15B 0.6144 0.0227 0.6464 0.0944
H15C 0.7872 0.0331 0.8137 0.0944

loop_
_atom_type_symbol
_atom_type_scat_dispersion_real
_atom_type_scat_dispersion_imag
_atom_type_scat_source
C 0.002 0.002 'International Tables'
H 0.000 0.000 'International Tables'
F 0.014 0.010 'International Tables'
N 0.004 0.003 'International Tables'

loop_
_geom_angle_atom_site_label_1
_geom_angle_atom_site_label_2
_geom_angle_atom_site_label_3
_geom_angle
_geom_angle_publ_flag
C1 N7 C8 121.8(5) yes
N7 C1 C2 116.0(5) yes
N7 C1 C6 125.3(5) yes
C2 C1 C6 118.7(6) yes
C1 C2 C3 120.6(6) ?
C2 C3 C4 120.9(6) ?
C3 C4 C5 118.4(6) yes
C3 C4 C15 120.3(5) ?
C5 C4 C15 121.2(5) ?
C4 C5 C6 122.4(6) ?
C1 C6 C5 119.0(6) ?
N7 C8 C9 122.3(6) yes
C8 C9 C10 119.0(5) ?
C8 C9 C14 125.3(5) ?
C10 C9 C14 115.7(5) ?
F10 C10 C9 119.7(5) ?
F10 C10 C11 117.5(5) ?
C9 C10 C11 122.9(6) ?
F11 C11 C10 120.7(6) ?
F11 C11 C12 120.5(6) ?
C10 C11 C12 118.8(6) ?
F12 C12 C11 119.5(5) ?
F12 C12 C13 120.2(5) ?
C11 C12 C13 120.3(6) yes
F13 C13 C12 119.6(5) ?
F13 C13 C14 120.0(5) ?
C12 C13 C14 120.5(5) ?
F14 C14 C9 120.2(5) ?
F14 C14 C13 117.9(5) ?
C9 C14 C13 121.9(5) ?
C1 C2 H2 117(2) ?
C3 C2 H2 122(2) ?
C2 C3 H3 117(3) ?
C4 C3 H3 122(3) ?
C4 C5 H5 123(3) ?
C6 C5 H5 115(3) ?
C1 C6 H6 123(3) ?
C5 C6 H6 118(3) ?
N7 C8 H8 126(3) ?
C9 C8 H8 111(3) ?
C4 C15 H15A 109.46 ?
C4 C15 H15B 109.48 ?
C4 C15 H15C 109.47 ?
H15A C15 H15B 109.50 ?
H15A C15 H15C 109.45 ?
H15B C15 H15C 109.46 ?

loop_
_geom_bond_atom_site_label_1
_geom_bond_atom_site_label_2
_geom_bond_site_symmetry_1
_geom_bond_site_symmetry_2
_geom_bond_distance
_geom_bond_publ_flag
F10 C10 . . 1.352(6) ?
F11 C11 . . 1.339(6) ?
F12 C12 . . 1.344(6) ?
F13 C13 . . 1.344(6) ?
F14 C14 . . 1.331(5) ?
N7 C1 . . 1.431(6) yes
N7 C8 . . 1.232(6) yes
C1 C2 . . 1.390(7) yes
C1 C6 . . 1.395(7) yes
C2 C3 . . 1.375(7) ?
C3 C4 . . 1.378(7) yes
C4 C5 . . 1.364(7) yes
C4 C15 . . 1.514(7) yes
C5 C6 . . 1.380(7) ?
C8 C9 . . 1.471(6) yes
C9 C10 . . 1.389(6) yes
C9 C14 . . 1.391(7) yes
C10 C11 . . 1.380(7) ?
C11 C12 . . 1.360(7) ?
C12 C13 . . 1.368(7) yes
C13 C14 . . 1.360(7) yes
C2 H2 . . 1.05(4) ?
C3 H3 . . 0.93(4) ?
C5 H5 . . 0.88(4) ?
C6 H6 . . 0.95(5) ?
C8 H8 . . 0.98(6) ?
C15 H15A . . 0.950 ?
C15 H15B . . 0.950 ?
C15 H15C . . 0.950 ?
